data_7013933
loop_
_publ_author_name
'Jain, Sneh L.'
'Bhattacharyya, Pravat'
'Milton, Heather L.'
'Slawin, Alexandra M. Z.'
'Crayston, Joe A.'
'Woollins, J. Derek'

_publ_section_title
;
 New pyridine carboxamide ligands and their complexation to copper(II).
 X-Ray crystal structures of mono-, di, tri- and tetranuclear copper
 complexes.
;
_journal_issue 6
_journal_name_full 'Dalton transactions (Cambridge, England : 2003)'
_journal_page_first 862
_journal_page_last 871
_journal_paper_doi 10.1039/b316519a
_journal_year 2004
_chemical_formula_moiety 'C17 H13 N5 O2. H2 O'
_chemical_formula_sum 'C17 H15 N5 O3'
_chemical_formula_weight 337.34
_chemical_name_systematic
;
?
;
_space_group_IT_number 19
_symmetry_cell_setting orthorhombic
_symmetry_space_group_name_Hall 'P 2ac 2ab'
_symmetry_space_group_name_H-M 'P 21 21 21'
_atom_sites_solution_hydrogens geom
_atom_sites_solution_primary direct
_atom_sites_solution_secondary difmap
_audit_creation_method SHELXL-97
_cell_angle_alpha 90.00
_cell_angle_beta 90.00
_cell_angle_gamma 90.00
_cell_formula_units_Z 4
_cell_length_a 3.8239(4)
_cell_length_b 16.5567(17)
_cell_length_c 24.639(3)
_cell_measurement_reflns_used 68
_cell_measurement_temperature 293(2)
_cell_measurement_theta_max 28
_cell_measurement_theta_min 12
_cell_volume 1559.9(3)
_computing_cell_refinement 'Bruker SMART'
_computing_data_collection 'Bruker SMART'
_computing_data_reduction 'Bruker SHELXTL'
_computing_molecular_graphics 'Bruker SHELXTL'
_computing_publication_material 'Bruker SHELXTL'
_computing_structure_refinement 'SHELXL-97 (Sheldrick, 1997)'
_computing_structure_solution 'SHELXS-97 (Sheldrick, 1990)'
_diffrn_ambient_temperature 293(2)
_diffrn_detector_area_resol_mean 0.83
_diffrn_measured_fraction_theta_full 0.967
_diffrn_measured_fraction_theta_max 0.967
_diffrn_measurement_device_type 'CCD area detector'
_diffrn_measurement_method 'phi and omega scans'
_diffrn_radiation_monochromator graphite
_diffrn_radiation_source 'fine-focus sealed tube'
_diffrn_radiation_type MoK\a
_diffrn_radiation_wavelength 0.71073
_diffrn_reflns_av_R_equivalents 0.1445
_diffrn_reflns_av_sigmaI/netI 0.1504
_diffrn_reflns_limit_h_max 4
_diffrn_reflns_limit_h_min -4
_diffrn_reflns_limit_k_max 17
_diffrn_reflns_limit_k_min -18
_diffrn_reflns_limit_l_max 25
_diffrn_reflns_limit_l_min -27
_diffrn_reflns_number 7616
_diffrn_reflns_theta_full 23.31
_diffrn_reflns_theta_max 23.31
_diffrn_reflns_theta_min 2.46
_exptl_absorpt_coefficient_mu 0.103
_exptl_absorpt_correction_T_max 1.00000
_exptl_absorpt_correction_T_min 0.918445
_exptl_absorpt_correction_type multi-scan
_exptl_crystal_colour colourless
_exptl_crystal_density_diffrn 1.436
_exptl_crystal_density_method 'not measured'
_exptl_crystal_description needle
_exptl_crystal_F_000 704
_exptl_crystal_size_max .13
_exptl_crystal_size_mid .01
_exptl_crystal_size_min .01
_refine_diff_density_max 0.271
_refine_diff_density_min -0.211
_refine_diff_density_rms 0.051
_refine_ls_abs_structure_details 'Flack H D (1983), Acta Cryst. A39, 876-881'
_refine_ls_abs_structure_Flack 3(7)
_refine_ls_extinction_method none
_refine_ls_goodness_of_fit_ref 0.941
_refine_ls_hydrogen_treatment mixed
_refine_ls_matrix_type full
_refine_ls_number_parameters 224
_refine_ls_number_reflns 2161
_refine_ls_number_restraints 4
_refine_ls_restrained_S_all 0.940
_refine_ls_R_factor_all 0.1898
_refine_ls_R_factor_gt 0.0687
_refine_ls_shift/su_max 0.011
_refine_ls_shift/su_mean 0.003
_refine_ls_structure_factor_coef Fsqd
_refine_ls_weighting_details 'calc w=1/[\s^2^(Fo^2^)+(0.0709P)^2^+0.0000P] where P=(Fo^2^+2Fc^2^)/3'
_refine_ls_weighting_scheme calc
_refine_ls_wR_factor_gt 0.1269
_refine_ls_wR_factor_ref 0.1707
_reflns_number_gt 973
_reflns_number_total 2161
_reflns_threshold_expression >2sigma(I)
_cod_data_source_file b316519a.txt
_cod_data_source_block h2l8
_cod_depositor_comments
;
The following automatic conversions were performed:
'_symmetry_cell_setting' value 'Orthorhombic' changed to 'orthorhombic'
according to '/home/saulius/struct/CIF-dictionaries/cif_core.dic'
dictionary named 'cif_core.dic' version 2.4.1 from
2010-06-29.

'_exptl_absorpt_correction_type' value 'MULTISCAN' changed to
'multi-scan' according to
'/home/saulius/struct/CIF-dictionaries/cif_core.dic' dictionary named
'cif_core.dic' version 2.4.1 from 2010-06-29.

Automatic conversion script
Id: cif_fix_enum 1527 2010-12-29 10:47:43Z saulius 
;
_cod_original_cell_volume 1560.0(3)
_cod_original_sg_symbol_H-M P2(1)2(1)2(1)
_cod_database_code 7013933

loop_
_symmetry_equiv_pos_as_xyz
'x, y, z'
'-x+1/2, -y, z+1/2'
'-x, y+1/2, -z+1/2'
'x+1/2, -y+1/2, -z'

loop_
_atom_site_label
_atom_site_type_symbol
_atom_site_fract_x
_atom_site_fract_y
_atom_site_fract_z
_atom_site_U_iso_or_equiv
_atom_site_adp_type
_atom_site_occupancy
_atom_site_symmetry_multiplicity
_atom_site_calc_flag
_atom_site_refinement_flags
_atom_site_disorder_assembly
_atom_site_disorder_group
N1 N 0.504(2) 1.1416(4) 0.4749(3) 0.049(2) Uani 1 1 d . . .
C2 C 0.404(3) 1.0719(5) 0.4524(3) 0.037(2) Uani 1 1 d . . .
C3 C 0.422(2) 1.0575(5) 0.3983(3) 0.042(3) Uani 1 1 d . . .
H3A H 0.3641 1.0070 0.3846 0.051 Uiso 1 1 calc R . .
C4 C 0.527(3) 1.1179(6) 0.3641(4) 0.058(3) Uani 1 1 d . . .
H4A H 0.5266 1.1102 0.3267 0.069 Uiso 1 1 calc R . .
C5 C 0.630(3) 1.1885(5) 0.3856(3) 0.037(3) Uani 1 1 d . . .
H5A H 0.7124 1.2295 0.3632 0.044 Uiso 1 1 calc R . .
C6 C 0.613(3) 1.2002(5) 0.4408(4) 0.050(3) Uani 1 1 d . . .
H6A H 0.6780 1.2500 0.4551 0.060 Uiso 1 1 calc R . .
N7 N 0.2828(18) 1.0169(3) 0.4927(2) 0.0376(19) Uani 1 1 d D . .
H7N H 0.3081 1.0353 0.5303 0.045 Uiso 1 1 calc RD . .
C8 C 0.137(2) 0.9426(5) 0.4864(3) 0.034(2) Uani 1 1 d . . .
O8 O 0.0865(17) 0.9103(3) 0.4411(2) 0.0636(19) Uani 1 1 d . . .
C9 C 0.033(2) 0.9015(5) 0.5370(3) 0.035(3) Uani 1 1 d . . .
N10 N 0.1149(14) 0.9390(3) 0.5834(3) 0.0389(15) Uani 1 1 d . . .
C11 C 0.025(2) 0.9012(5) 0.6302(3) 0.028(2) Uani 1 1 d . . .
C12 C -0.149(3) 0.8295(5) 0.6320(3) 0.039(3) Uani 1 1 d . . .
H12A H -0.2119 0.8062 0.6650 0.047 Uiso 1 1 calc R . .
C13 C -0.2299(19) 0.7925(3) 0.5833(4) 0.0420(19) Uani 1 1 d . . .
H13A H -0.3444 0.7430 0.5829 0.050 Uiso 1 1 calc R . .
C14 C -0.141(2) 0.8290(5) 0.5369(3) 0.034(3) Uani 1 1 d . . .
H14A H -0.1979 0.8048 0.5040 0.041 Uiso 1 1 calc R . .
C15 C 0.136(3) 0.9422(5) 0.6824(3) 0.047(3) Uani 1 1 d . . .
O15 O 0.1065(18) 0.9067(3) 0.7260(2) 0.0617(18) Uani 1 1 d . . .
N16 N 0.271(2) 1.0154(4) 0.6759(2) 0.053(2) Uani 1 1 d D . .
H16N H 0.2799 1.0353 0.6385 0.063 Uiso 1 1 calc RD . .
C17 C 0.407(3) 1.0697(5) 0.7165(3) 0.039(2) Uani 1 1 d . . .
N18 N 0.490(2) 1.1425(4) 0.6968(3) 0.051(3) Uani 1 1 d . . .
C19 C 0.623(3) 1.1957(5) 0.7317(4) 0.057(3) Uani 1 1 d . . .
H19A H 0.6936 1.2456 0.7183 0.069 Uiso 1 1 calc R . .
C20 C 0.662(3) 1.1810(6) 0.7876(4) 0.057(4) Uani 1 1 d . . .
H20A H 0.7439 1.2202 0.8114 0.069 Uiso 1 1 calc R . .
C21 C 0.572(3) 1.1051(6) 0.8043(3) 0.049(3) Uani 1 1 d . . .
H21A H 0.6005 1.0919 0.8407 0.059 Uiso 1 1 calc R . .
C22 C 0.4415(13) 1.0472(2) 0.7695(2) 0.048(3) Uani 1 1 d . . .
H22A H 0.3807 0.9958 0.7815 0.058 Uiso 1 1 calc R . .
O30 O 0.7385(13) 1.1095(2) 0.5857(2) 0.091(2) Uani 1 1 d RD . .
H30A H 0.6260(13) 1.1555(2) 0.5678(2) 0.109 Uiso 1 1 d RD . .
H30B H 0.7178(13) 1.1167(2) 0.6251(2) 0.109 Uiso 1 1 d RD . .

loop_
_atom_site_aniso_label
_atom_site_aniso_U_11
_atom_site_aniso_U_22
_atom_site_aniso_U_33
_atom_site_aniso_U_23
_atom_site_aniso_U_13
_atom_site_aniso_U_12
N1 0.063(7) 0.044(4) 0.040(4) 0.004(4) -0.010(4) -0.014(5)
C2 0.044(7) 0.034(5) 0.032(5) -0.002(4) 0.000(5) 0.011(4)
C3 0.055(6) 0.031(4) 0.041(6) -0.008(4) 0.012(4) -0.002(5)
C4 0.085(10) 0.064(7) 0.023(5) -0.011(4) 0.004(5) 0.003(7)
C5 0.040(7) 0.043(5) 0.028(5) 0.018(4) 0.010(5) 0.004(5)
C6 0.057(8) 0.043(5) 0.051(6) 0.003(4) 0.015(6) -0.024(6)
N7 0.051(5) 0.037(4) 0.024(4) -0.008(3) 0.006(3) -0.008(4)
C8 0.035(6) 0.041(5) 0.026(4) -0.003(4) 0.002(4) -0.001(5)
O8 0.095(5) 0.055(4) 0.041(3) -0.009(3) -0.001(3) -0.004(4)
C9 0.037(7) 0.025(5) 0.043(6) -0.008(4) -0.007(5) 0.009(5)
N10 0.043(4) 0.022(3) 0.052(4) -0.012(4) 0.008(6) 0.004(3)
C11 0.027(6) 0.034(5) 0.023(5) -0.010(4) 0.000(4) -0.001(5)
C12 0.053(7) 0.033(5) 0.032(5) 0.005(4) 0.007(5) 0.004(5)
C13 0.052(5) 0.027(3) 0.048(4) 0.000(5) 0.008(6) 0.003(3)
C14 0.030(7) 0.033(5) 0.038(5) -0.014(4) -0.008(5) 0.008(5)
C15 0.062(7) 0.035(5) 0.044(6) 0.001(4) -0.001(5) 0.006(6)
O15 0.088(5) 0.055(3) 0.042(4) 0.007(3) -0.010(3) -0.024(4)
N16 0.081(6) 0.043(5) 0.034(5) 0.000(3) 0.010(4) 0.000(5)
C17 0.036(6) 0.035(5) 0.046(6) -0.013(4) -0.005(5) -0.004(5)
N18 0.072(8) 0.042(5) 0.038(4) -0.006(4) -0.008(4) 0.001(5)
C19 0.053(8) 0.044(6) 0.075(7) 0.005(5) -0.006(7) -0.009(6)
C20 0.055(9) 0.059(7) 0.058(7) -0.027(5) 0.001(7) -0.013(6)
C21 0.048(7) 0.070(7) 0.029(5) -0.017(5) 0.010(5) 0.004(6)
C22 0.038(6) 0.052(6) 0.054(6) 0.005(5) 0.015(5) -0.011(5)
O30 0.145(6) 0.062(3) 0.065(3) 0.005(4) -0.016(6) 0.021(4)

loop_
_atom_type_symbol
_atom_type_description
_atom_type_scat_dispersion_real
_atom_type_scat_dispersion_imag
_atom_type_scat_source
C C 0.0033 0.0016 'International Tables Vol C Tables 4.2.6.8 and 6.1.1.4'
H H 0.0000 0.0000 'International Tables Vol C Tables 4.2.6.8 and 6.1.1.4'
N N 0.0061 0.0033 'International Tables Vol C Tables 4.2.6.8 and 6.1.1.4'
O O 0.0106 0.0060 'International Tables Vol C Tables 4.2.6.8 and 6.1.1.4'

loop_
_geom_angle_atom_site_label_1
_geom_angle_atom_site_label_2
_geom_angle_atom_site_label_3
_geom_angle
_geom_angle_site_symmetry_1
_geom_angle_site_symmetry_3
_geom_angle_publ_flag
C2 N1 C6 116.8(8) . . ?
N1 C2 C3 123.1(9) . . ?
N1 C2 N7 110.9(7) . . ?
C3 C2 N7 126.0(8) . . ?
C2 C3 C4 119.5(8) . . ?
C5 C4 C3 118.6(8) . . ?
C4 C5 C6 119.9(10) . . ?
N1 C6 C5 122.0(10) . . ?
C8 N7 C2 129.3(6) . . ?
O8 C8 N7 123.4(7) . . ?
O8 C8 C9 121.1(7) . . ?
N7 C8 C9 115.6(7) . . ?
N10 C9 C14 121.4(8) . . ?
N10 C9 C8 116.5(7) . . ?
C14 C9 C8 122.1(8) . . ?
C9 N10 C11 117.0(5) . . ?
N10 C11 C12 123.6(7) . . ?
N10 C11 C15 116.3(8) . . ?
C12 C11 C15 120.0(8) . . ?
C11 C12 C13 117.8(7) . . ?
C14 C13 C12 119.1(6) . . ?
C13 C14 C9 121.1(7) . . ?
O15 C15 N16 125.2(7) . . ?
O15 C15 C11 120.0(8) . . ?
N16 C15 C11 114.7(7) . . ?
C15 N16 C17 128.8(7) . . ?
N18 C17 C22 124.8(7) . . ?
N18 C17 N16 113.2(7) . . ?
C22 C17 N16 122.0(7) . . ?
C19 N18 C17 116.8(7) . . ?
N18 C19 C20 124.0(9) . . ?
C21 C20 C19 115.4(9) . . ?
C20 C21 C22 122.9(8) . . ?
C17 C22 C21 116.1(6) . . ?

loop_
_geom_bond_atom_site_label_1
_geom_bond_atom_site_label_2
_geom_bond_distance
_geom_bond_site_symmetry_2
_geom_bond_publ_flag
N1 C2 1.335(10) . ?
N1 C6 1.349(10) . ?
C2 C3 1.357(10) . ?
C2 N7 1.424(9) . ?
C3 C4 1.367(10) . ?
C4 C5 1.343(11) . ?
C5 C6 1.376(9) . ?
N7 C8 1.361(9) . ?
C8 O8 1.252(7) . ?
C8 C9 1.475(10) . ?
C9 N10 1.337(9) . ?
C9 C14 1.373(11) . ?
N10 C11 1.356(9) . ?
C11 C12 1.361(11) . ?
C11 C15 1.514(10) . ?
C12 C13 1.383(10) . ?
C13 C14 1.337(10) . ?
C15 O15 1.231(8) . ?
C15 N16 1.327(10) . ?
N16 C17 1.441(10) . ?
C17 N18 1.339(10) . ?
C17 C22 1.364(10) . ?
N18 C19 1.332(11) . ?
C19 C20 1.406(12) . ?
C20 C21 1.367(12) . ?
C21 C22 1.380(9) . ?

loop_
_geom_hbond_atom_site_label_D
_geom_hbond_atom_site_label_H
_geom_hbond_atom_site_label_A
_geom_hbond_distance_DH
_geom_hbond_distance_HA
_geom_hbond_distance_DA
_geom_hbond_angle_DHA
_geom_hbond_site_symmetry_A
N7 H7N N10 0.98 2.19 2.661(10) 107.8 .
N7 H7N O30 0.98 2.47 3.262(8) 138.1 .
N16 H16N N10 0.98 2.19 2.675(10) 109.2 .
N16 H16N O30 0.98 2.50 3.249(9) 132.6 .
O30 H30A N1 0.98 2.35 2.922(9) 116.7 .
O30 H30B N18 0.98 2.02 2.947(8) 158.1 .

loop_
_geom_torsion_atom_site_label_1
_geom_torsion_atom_site_label_2
_geom_torsion_atom_site_label_3
_geom_torsion_atom_site_label_4
_geom_torsion
_geom_torsion_site_symmetry_1
_geom_torsion_site_symmetry_2
_geom_torsion_site_symmetry_3
_geom_torsion_site_symmetry_4
_geom_torsion_publ_flag
C6 N1 C2 C3 2.7(17) . . . . ?
C6 N1 C2 N7 -177.6(8) . . . . ?
N1 C2 C3 C4 -4.0(18) . . . . ?
N7 C2 C3 C4 176.3(8) . . . . ?
C2 C3 C4 C5 4.1(16) . . . . ?
C3 C4 C5 C6 -3.1(19) . . . . ?
C2 N1 C6 C5 -1.7(18) . . . . ?
C4 C5 C6 N1 2(2) . . . . ?
N1 C2 N7 C8 174.8(8) . . . . ?
C3 C2 N7 C8 -5.5(17) . . . . ?
C2 N7 C8 O8 0.1(14) . . . . ?
C2 N7 C8 C9 -179.0(8) . . . . ?
O8 C8 C9 N10 176.4(7) . . . . ?
N7 C8 C9 N10 -4.4(11) . . . . ?
O8 C8 C9 C14 -4.0(13) . . . . ?
N7 C8 C9 C14 175.1(8) . . . . ?
C14 C9 N10 C11 1.4(10) . . . . ?
C8 C9 N10 C11 -179.1(8) . . . . ?
C9 N10 C11 C12 -1.8(11) . . . . ?
C9 N10 C11 C15 177.0(8) . . . . ?
N10 C11 C12 C13 1.8(13) . . . . ?
C15 C11 C12 C13 -177.0(7) . . . . ?
C11 C12 C13 C14 -1.4(11) . . . . ?
C12 C13 C14 C9 1.0(11) . . . . ?
N10 C9 C14 C13 -1.0(14) . . . . ?
C8 C9 C14 C13 179.4(8) . . . . ?
N10 C11 C15 O15 -170.1(8) . . . . ?
C12 C11 C15 O15 8.7(13) . . . . ?
N10 C11 C15 N16 7.8(11) . . . . ?
C12 C11 C15 N16 -173.4(9) . . . . ?
O15 C15 N16 C17 -0.9(16) . . . . ?
C11 C15 N16 C17 -178.7(9) . . . . ?
C15 N16 C17 N18 -173.4(9) . . . . ?
C15 N16 C17 C22 6.3(15) . . . . ?
C22 C17 N18 C19 1.3(16) . . . . ?
N16 C17 N18 C19 -179.0(8) . . . . ?
C17 N18 C19 C20 -3.3(18) . . . . ?
N18 C19 C20 C21 4(2) . . . . ?
C19 C20 C21 C22 -1.9(18) . . . . ?
N18 C17 C22 C21 0.1(14) . . . . ?
N16 C17 C22 C21 -179.5(8) . . . . ?
C20 C21 C22 C17 0.2(14) . . . . ?

loop_
_cod_related_entry_id
_cod_related_entry_database
_cod_related_entry_code
1 ChemSpider 21145636
